data_4501555
loop_
_publ_author_name
'Yang, Jin'
'Wu, Biao'
'Zhuge, Fuyu'
'Liang, Jianjun'
'Jia, Chuandong'
'Wang, Yao-Yu'
'Tang, Ning'
'Yang, Xiao-Juan'
'Shi, Qi-Zhen'

_publ_section_title
;
 Coordination Networks from Zero-Dimensional Metallomacrocycle,
 One-Dimensional Chain to Two-Dimensional Sheet Based on a Ditopic
 Diiminopyridine Ligand and Group 12 Metals
;
_journal_issue 5
_journal_name_full 'Crystal Growth &amp; Design'
_journal_page_first 2331
_journal_paper_doi 10.1021/cg100093n
_journal_volume 10
_journal_year 2010
_chemical_formula_sum 'C47 H63 Cl10 N5 O4 Zn2'
_chemical_formula_weight 1247.26
_chemical_name_systematic
; 
 ? 
;
_space_group_IT_number 33
_symmetry_cell_setting orthorhombic
_symmetry_space_group_name_Hall 'P 2c -2n'
_symmetry_space_group_name_H-M 'P n a 21'
_atom_sites_solution_hydrogens geom
_atom_sites_solution_primary direct
_atom_sites_solution_secondary difmap
_audit_creation_method SHELXL-97
_cell_angle_alpha 90.00
_cell_angle_beta 90.00
_cell_angle_gamma 90.00
_cell_formula_units_Z 4
_cell_length_a 15.003(3)
_cell_length_b 31.085(6)
_cell_length_c 13.095(3)
_cell_measurement_temperature 293(2)
_cell_volume 6107(2)
_computing_cell_refinement 'Bruker SMART'
_computing_data_collection 'Bruker SMART APEX II'
_computing_data_reduction 'Bruker SAINT'
_computing_structure_refinement 'SHELXL-97 (Sheldrick, 2008)'
_computing_structure_solution 'SHELXS-97 (Sheldrick, 2008)'
_diffrn_ambient_temperature 293(2)
_diffrn_measured_fraction_theta_full 0.977
_diffrn_measured_fraction_theta_max 0.977
_diffrn_measurement_device_type 'Bruker APEX II area detector'
_diffrn_measurement_method '\w scans'
_diffrn_radiation_monochromator graphite
_diffrn_radiation_source 'fine-focus sealed tube'
_diffrn_radiation_type MoK\a
_diffrn_radiation_wavelength 0.71073
_diffrn_reflns_av_R_equivalents 0.0676
_diffrn_reflns_av_sigmaI/netI 0.0887
_diffrn_reflns_limit_h_max 13
_diffrn_reflns_limit_h_min -17
_diffrn_reflns_limit_k_max 36
_diffrn_reflns_limit_k_min -31
_diffrn_reflns_limit_l_max 15
_diffrn_reflns_limit_l_min -15
_diffrn_reflns_number 29638
_diffrn_reflns_theta_full 25.00
_diffrn_reflns_theta_max 25.00
_diffrn_reflns_theta_min 2.17
_exptl_absorpt_coefficient_mu 1.265
_exptl_absorpt_correction_T_max 0.8044
_exptl_absorpt_correction_T_min 0.7106
_exptl_absorpt_correction_type multi-scan
_exptl_absorpt_process_details SADABS
_exptl_crystal_colour yellow
_exptl_crystal_density_diffrn 1.356
_exptl_crystal_density_method 'not measured'
_exptl_crystal_description block
_exptl_crystal_F_000 2568
_exptl_crystal_size_max 0.29
_exptl_crystal_size_mid 0.23
_exptl_crystal_size_min 0.18
_refine_diff_density_max 0.849
_refine_diff_density_min -0.515
_refine_diff_density_rms 0.084
_refine_ls_abs_structure_details 'Flack H D (1983), Acta Cryst. A39, 876-881'
_refine_ls_abs_structure_Flack 0.015(18)
_refine_ls_extinction_method none
_refine_ls_goodness_of_fit_ref 0.995
_refine_ls_hydrogen_treatment constr
_refine_ls_matrix_type full
_refine_ls_number_parameters 627
_refine_ls_number_reflns 10323
_refine_ls_number_restraints 2
_refine_ls_restrained_S_all 0.995
_refine_ls_R_factor_all 0.1121
_refine_ls_R_factor_gt 0.0617
_refine_ls_shift/su_max 0.000
_refine_ls_shift/su_mean 0.000
_refine_ls_structure_factor_coef Fsqd
_refine_ls_weighting_details 'calc w=1/[\s^2^(Fo^2^)+(0.0987P)^2^+0.0000P] where P=(Fo^2^+2Fc^2^)/3'
_refine_ls_weighting_scheme calc
_refine_ls_wR_factor_gt 0.1517
_refine_ls_wR_factor_ref 0.1805
_reflns_number_gt 6392
_reflns_number_total 10323
_reflns_threshold_expression >2sigma(I)
_cod_data_source_file cg100093n_si_002.cif
_cod_data_source_block ZnCl2L-1b
_cod_depositor_comments
;
The following automatic conversions were performed:

'_exptl_absorpt_correction_type' value 'Multi-scan' changed to
'multi-scan' according to
/home/saulius/struct/CIF-dictionaries/cif_core.dic dictionary named
'cif_core.dic' version 2.4.2 from 2011-04-26.

Automatic conversion script
Id: cif_fix_values 1715 2011-07-08 13:25:40Z adriana 
;
_cod_original_sg_symbol_H-M Pna2(1)
_cod_database_code 4501555

loop_
_symmetry_equiv_pos_as_xyz
'x, y, z'
'-x, -y, z+1/2'
'x+1/2, -y+1/2, z'
'-x+1/2, y+1/2, z+1/2'

loop_
_atom_site_label
_atom_site_type_symbol
_atom_site_fract_x
_atom_site_fract_y
_atom_site_fract_z
_atom_site_U_iso_or_equiv
_atom_site_adp_type
_atom_site_occupancy
_atom_site_symmetry_multiplicity
_atom_site_calc_flag
_atom_site_refinement_flags
Zn1 Zn 0.42935(5) 0.81612(2) 0.66752(8) 0.0488(2) Uani 1 1 d .
Zn2 Zn 0.49704(7) 0.48427(3) 0.97790(10) 0.0671(3) Uani 1 1 d .
Cl1 Cl 0.50616(15) 0.84498(7) 0.79614(17) 0.0650(6) Uani 1 1 d .
Cl2 Cl 0.50034(19) 0.76886(7) 0.5708(2) 0.0851(8) Uani 1 1 d .
Cl3 Cl 0.5202(2) 0.45372(7) 1.1297(2) 0.0908(9) Uani 1 1 d .
Cl4 Cl 0.37049(17) 0.47740(9) 0.8934(3) 0.1058(10) Uani 1 1 d .
N1 N 0.5213(5) 0.54889(19) 1.0024(6) 0.0598(18) Uani 1 1 d .
N2 N 0.3403(4) 0.76493(16) 0.7553(4) 0.0427(14) Uani 1 1 d .
N3 N 0.2993(4) 0.83602(18) 0.6536(5) 0.0547(16) Uani 1 1 d .
N4 N 0.4326(4) 0.87816(18) 0.5648(4) 0.0481(15) Uani 1 1 d .
N5 N 0.8983(4) 0.9660(2) 0.3864(5) 0.0606(17) Uani 1 1 d .
C1 C 0.4846(6) 0.5804(2) 0.9460(7) 0.059(2) Uani 1 1 d .
H1 H 0.4455 0.5727 0.8939 0.071 Uiso 1 1 calc R
C2 C 0.5022(6) 0.6241(2) 0.9617(7) 0.063(2) Uani 1 1 d .
C3 C 0.5619(8) 0.6338(3) 1.0394(9) 0.096(4) Uani 1 1 d .
H3 H 0.5757 0.6623 1.0537 0.115 Uiso 1 1 calc R
C4 C 0.6020(8) 0.6004(3) 1.0972(9) 0.096(3) Uani 1 1 d .
H4 H 0.6438 0.6064 1.1477 0.115 Uiso 1 1 calc R
C5 C 0.5770(8) 0.5586(3) 1.0761(9) 0.085(3) Uani 1 1 d .
H5 H 0.6006 0.5365 1.1155 0.102 Uiso 1 1 calc R
C6 C 0.4578(6) 0.6588(2) 0.9058(7) 0.057(2) Uani 1 1 d .
C7 C 0.4204(5) 0.6542(2) 0.8080(6) 0.0499(19) Uani 1 1 d .
H7 H 0.4244 0.6277 0.7753 0.060 Uiso 1 1 calc R
C8 C 0.3782(5) 0.6876(2) 0.7593(6) 0.0469(18) Uani 1 1 d .
C9 C 0.3744(5) 0.7283(2) 0.8065(5) 0.0437(17) Uani 1 1 d .
C10 C 0.4067(6) 0.7336(2) 0.9063(5) 0.0504(19) Uani 1 1 d .
C11 C 0.4478(6) 0.6988(2) 0.9536(6) 0.058(2) Uani 1 1 d .
H11 H 0.4696 0.7022 1.0195 0.070 Uiso 1 1 calc R
C12 C 0.3346(6) 0.6797(2) 0.6532(6) 0.058(2) Uani 1 1 d .
H12 H 0.3108 0.7069 0.6271 0.069 Uiso 1 1 calc R
C13 C 0.2591(7) 0.6484(3) 0.6675(11) 0.097(3) Uani 1 1 d .
H13A H 0.2336 0.6415 0.6023 0.145 Uiso 1 1 calc R
H13B H 0.2143 0.6611 0.7103 0.145 Uiso 1 1 calc R
H13C H 0.2811 0.6227 0.6991 0.145 Uiso 1 1 calc R
C14 C 0.3991(8) 0.6616(3) 0.5768(7) 0.084(3) Uani 1 1 d .
H14A H 0.4253 0.6357 0.6036 0.127 Uiso 1 1 calc R
H14B H 0.4452 0.6823 0.5635 0.127 Uiso 1 1 calc R
H14C H 0.3682 0.6551 0.5144 0.127 Uiso 1 1 calc R
C15 C 0.3961(7) 0.7755(2) 0.9668(6) 0.070(3) Uani 1 1 d .
H15 H 0.3852 0.7984 0.9170 0.084 Uiso 1 1 calc R
C16 C 0.3164(9) 0.7736(3) 1.0352(8) 0.106(4) Uani 1 1 d .
H16A H 0.2633 0.7715 0.9946 0.159 Uiso 1 1 calc R
H16B H 0.3139 0.7992 1.0761 0.159 Uiso 1 1 calc R
H16C H 0.3208 0.7489 1.0789 0.159 Uiso 1 1 calc R
C17 C 0.4760(9) 0.7879(3) 1.0256(8) 0.102(4) Uani 1 1 d .
H17A H 0.4851 0.7677 1.0801 0.153 Uiso 1 1 calc R
H17B H 0.4678 0.8162 1.0534 0.153 Uiso 1 1 calc R
H17C H 0.5271 0.7878 0.9814 0.153 Uiso 1 1 calc R
C18 C 0.1846(6) 0.7461(3) 0.7957(8) 0.081(3) Uani 1 1 d .
H18A H 0.2108 0.7218 0.8295 0.122 Uiso 1 1 calc R
H18B H 0.1458 0.7363 0.7423 0.122 Uiso 1 1 calc R
H18C H 0.1511 0.7627 0.8441 0.122 Uiso 1 1 calc R
C19 C 0.2581(5) 0.7739(2) 0.7499(6) 0.0535(19) Uani 1 1 d .
C20 C 0.2316(5) 0.8142(2) 0.6975(6) 0.059(2) Uani 1 1 d .
C21 C 0.1438(6) 0.8273(3) 0.6915(9) 0.090(4) Uani 1 1 d .
H21 H 0.0982 0.8100 0.7165 0.108 Uiso 1 1 calc R
C22 C 0.1254(7) 0.8666(3) 0.6477(11) 0.112(5) Uani 1 1 d .
H22 H 0.0680 0.8779 0.6497 0.135 Uiso 1 1 calc R
C23 C 0.1941(7) 0.8891(3) 0.6003(9) 0.093(3) Uani 1 1 d .
H23 H 0.1820 0.9143 0.5649 0.111 Uiso 1 1 calc R
C24 C 0.2797(5) 0.8737(2) 0.6061(7) 0.065(2) Uani 1 1 d .
C25 C 0.3574(6) 0.8961(3) 0.5597(7) 0.065(2) Uani 1 1 d .
C26 C 0.3375(7) 0.9383(3) 0.5053(10) 0.109(4) Uani 1 1 d .
H26A H 0.3875 0.9462 0.4635 0.163 Uiso 1 1 calc R
H26B H 0.3268 0.9605 0.5550 0.163 Uiso 1 1 calc R
H26C H 0.2856 0.9349 0.4631 0.163 Uiso 1 1 calc R
C27 C 0.5097(5) 0.8958(2) 0.5174(6) 0.0496(19) Uani 1 1 d .
C28 C 0.5610(5) 0.9281(2) 0.5655(6) 0.0506(19) Uani 1 1 d .
C29 C 0.6382(5) 0.9416(2) 0.5165(6) 0.0500(18) Uani 1 1 d .
H29 H 0.6739 0.9621 0.5481 0.060 Uiso 1 1 calc R
C30 C 0.6641(6) 0.9256(2) 0.4221(6) 0.055(2) Uani 1 1 d .
C31 C 0.6102(6) 0.8956(3) 0.3769(6) 0.063(2) Uani 1 1 d .
H31 H 0.6259 0.8856 0.3125 0.076 Uiso 1 1 calc R
C32 C 0.5353(6) 0.8797(3) 0.4206(6) 0.061(2) Uani 1 1 d .
C33 C 0.5359(6) 0.9474(2) 0.6668(8) 0.065(2) Uani 1 1 d .
H33 H 0.4865 0.9304 0.6946 0.078 Uiso 1 1 calc R
C34 C 0.6090(8) 0.9471(3) 0.7437(7) 0.078(3) Uani 1 1 d .
H34A H 0.6293 0.9182 0.7539 0.117 Uiso 1 1 calc R
H34B H 0.5873 0.9585 0.8072 0.117 Uiso 1 1 calc R
H34C H 0.6575 0.9645 0.7197 0.117 Uiso 1 1 calc R
C35 C 0.5016(8) 0.9946(3) 0.6517(11) 0.105(4) Uani 1 1 d .
H35A H 0.5515 1.0136 0.6435 0.158 Uiso 1 1 calc R
H35B H 0.4675 1.0032 0.7104 0.158 Uiso 1 1 calc R
H35C H 0.4646 0.9959 0.5919 0.158 Uiso 1 1 calc R
C36 C 0.5299(11) 0.8116(4) 0.3121(8) 0.119(5) Uani 1 1 d .
H36A H 0.4903 0.7892 0.2901 0.179 Uiso 1 1 calc R
H36B H 0.5729 0.8000 0.3589 0.179 Uiso 1 1 calc R
H36C H 0.5601 0.8235 0.2539 0.179 Uiso 1 1 calc R
C37 C 0.4754(8) 0.8476(4) 0.3661(7) 0.099(4) Uani 1 1 d .
H37 H 0.4369 0.8340 0.4172 0.118 Uiso 1 1 calc R
C38 C 0.4163(10) 0.8702(5) 0.2886(11) 0.139(6) Uani 1 1 d .
H38A H 0.3634 0.8805 0.3219 0.208 Uiso 1 1 calc R
H38B H 0.4002 0.8504 0.2355 0.208 Uiso 1 1 calc R
H38C H 0.4481 0.8941 0.2595 0.208 Uiso 1 1 calc R
C39 C 0.7468(5) 0.9412(2) 0.3719(6) 0.0509(19) Uani 1 1 d .
C40 C 0.7542(7) 0.9480(3) 0.2664(7) 0.084(3) Uani 1 1 d .
H40 H 0.7064 0.9415 0.2239 0.100 Uiso 1 1 calc R
C41 C 0.8311(8) 0.9642(4) 0.2257(7) 0.099(4) Uani 1 1 d .
H41 H 0.8348 0.9693 0.1558 0.119 Uiso 1 1 calc R
C42 C 0.9010(7) 0.9726(3) 0.2853(8) 0.081(3) Uani 1 1 d .
H42 H 0.9529 0.9834 0.2560 0.097 Uiso 1 1 calc R
C43 C 0.8225(6) 0.9513(2) 0.4278(6) 0.053(2) Uani 1 1 d .
H43 H 0.8206 0.9476 0.4983 0.063 Uiso 1 1 calc R
C44 C 0.3442(10) 0.9107(4) 0.9231(13) 0.133(5) Uani 1 1 d .
H44 H 0.3893 0.8901 0.9001 0.160 Uiso 1 1 calc R
Cl5 Cl 0.3404(4) 0.9090(2) 1.0536(5) 0.205(2) Uani 1 1 d .
Cl6 Cl 0.2433(5) 0.8944(4) 0.8768(6) 0.354(7) Uani 1 1 d .
Cl7 Cl 0.3763(6) 0.96028(15) 0.8853(5) 0.248(4) Uani 1 1 d .
C45 C 0.6700(7) 0.8849(3) -0.0188(8) 0.084(3) Uani 1 1 d .
H45 H 0.6454 0.8755 -0.0844 0.101 Uiso 1 1 calc R
Cl8 Cl 0.5840(2) 0.90366(10) 0.0562(3) 0.1103(10) Uani 1 1 d .
Cl9 Cl 0.7457(3) 0.92805(14) -0.0414(3) 0.1344(13) Uani 1 1 d .
Cl10 Cl 0.7219(4) 0.84232(15) 0.0373(5) 0.200(3) Uani 1 1 d .
O1 O 0.0895(14) 0.7932(4) 0.2366(9) 0.217(9) Uani 1 1 d D
H1A H 0.0606 0.7788 0.2774 0.326 Uiso 1 1 calc R
C46 C 0.1759(11) 0.7845(6) 0.2477(9) 0.129(6) Uani 1 1 d D
H46A H 0.2098 0.8015 0.2003 0.193 Uiso 1 1 calc R
H46B H 0.1862 0.7545 0.2346 0.193 Uiso 1 1 calc R
H46C H 0.1941 0.7912 0.3161 0.193 Uiso 1 1 calc R
O2 O 0.7532(10) 0.7214(5) 0.4365(9) 0.195(5) Uani 1 1 d .
O3 O 0.6330(14) 0.6466(5) 0.3843(11) 0.220(8) Uani 1 1 d .
H3A H 0.6680 0.6264 0.3858 0.330 Uiso 1 1 calc R
C47 C 0.5427(14) 0.6306(4) 0.3572(9) 0.132(6) Uani 1 1 d .
H47A H 0.5149 0.6186 0.4167 0.198 Uiso 1 1 calc R
H47B H 0.5477 0.6089 0.3053 0.198 Uiso 1 1 calc R
H47C H 0.5073 0.6541 0.3320 0.198 Uiso 1 1 calc R
O4 O 0.9024(18) 0.8186(8) 0.2659(11) 0.345(14) Uani 1 1 d .

loop_
_atom_site_aniso_label
_atom_site_aniso_U_11
_atom_site_aniso_U_22
_atom_site_aniso_U_33
_atom_site_aniso_U_23
_atom_site_aniso_U_13
_atom_site_aniso_U_12
Zn1 0.0324(4) 0.0473(4) 0.0667(4) 0.0067(5) -0.0036(5) 0.0025(4)
Zn2 0.0504(6) 0.0426(4) 0.1084(7) 0.0177(5) 0.0231(5) 0.0103(4)
Cl1 0.0549(14) 0.0649(12) 0.0752(12) 0.0114(10) -0.0161(11) -0.0132(10)
Cl2 0.096(2) 0.0638(13) 0.0951(15) 0.0032(12) 0.0353(15) 0.0072(12)
Cl3 0.119(2) 0.0536(12) 0.0997(17) 0.0218(11) 0.0431(16) 0.0177(13)
Cl4 0.0443(16) 0.0925(18) 0.181(3) 0.0330(19) 0.0080(17) -0.0033(12)
N1 0.051(5) 0.038(3) 0.091(5) 0.022(3) -0.004(4) 0.005(3)
N2 0.039(4) 0.034(3) 0.055(3) 0.005(3) 0.003(3) -0.010(3)
N3 0.039(4) 0.046(3) 0.078(4) 0.029(3) -0.010(3) -0.004(3)
N4 0.039(4) 0.047(3) 0.059(3) 0.014(3) -0.011(3) -0.007(3)
N5 0.039(4) 0.065(4) 0.078(5) 0.014(3) 0.004(4) -0.016(3)
C1 0.050(6) 0.043(4) 0.085(6) 0.011(4) 0.000(4) 0.003(3)
C2 0.053(6) 0.046(4) 0.090(6) 0.010(4) -0.016(5) -0.001(4)
C3 0.096(9) 0.055(5) 0.137(9) 0.013(6) -0.040(8) -0.001(5)
C4 0.085(8) 0.071(6) 0.131(9) 0.025(6) -0.041(7) 0.000(6)
C5 0.083(8) 0.057(6) 0.115(8) 0.041(6) 0.016(7) 0.015(5)
C6 0.052(5) 0.031(4) 0.086(6) 0.006(4) -0.003(4) -0.006(3)
C7 0.045(5) 0.034(4) 0.070(5) 0.002(3) 0.005(4) -0.001(3)
C8 0.043(5) 0.032(4) 0.065(4) -0.005(3) 0.004(4) -0.006(3)
C9 0.036(4) 0.035(4) 0.060(4) 0.009(3) 0.007(3) -0.007(3)
C10 0.062(6) 0.033(4) 0.056(4) 0.007(3) -0.009(4) -0.010(3)
C11 0.069(6) 0.047(4) 0.059(4) 0.010(4) -0.011(4) -0.004(4)
C12 0.066(6) 0.048(4) 0.060(5) -0.004(4) -0.013(5) -0.003(4)
C13 0.064(7) 0.105(7) 0.121(7) -0.006(8) -0.028(7) -0.023(5)
C14 0.103(9) 0.072(6) 0.079(6) -0.019(5) 0.008(6) -0.011(6)
C15 0.117(8) 0.035(4) 0.059(5) 0.013(4) -0.003(5) 0.004(4)
C16 0.153(12) 0.062(6) 0.104(8) -0.022(5) 0.057(8) -0.009(6)
C17 0.160(12) 0.058(5) 0.090(7) -0.002(5) -0.057(8) -0.023(6)
C18 0.052(6) 0.060(5) 0.132(8) 0.013(5) 0.028(6) -0.010(4)
C19 0.030(5) 0.048(4) 0.082(5) 0.014(4) -0.001(4) -0.007(3)
C20 0.034(5) 0.053(4) 0.090(6) 0.028(4) -0.003(4) -0.015(3)
C21 0.042(6) 0.080(6) 0.148(11) 0.056(7) -0.006(6) -0.006(4)
C22 0.033(6) 0.102(7) 0.202(13) 0.072(9) 0.005(7) 0.000(5)
C23 0.053(7) 0.086(7) 0.139(9) 0.049(6) -0.024(6) -0.003(5)
C24 0.029(5) 0.052(5) 0.113(7) 0.036(5) -0.008(4) -0.004(3)
C25 0.043(6) 0.056(5) 0.096(6) 0.032(4) -0.017(5) 0.002(4)
C26 0.069(8) 0.075(6) 0.182(12) 0.085(8) -0.008(7) -0.006(5)
C27 0.038(5) 0.049(4) 0.062(5) 0.023(4) -0.005(4) -0.010(3)
C28 0.048(5) 0.038(4) 0.066(5) 0.016(4) -0.003(4) -0.003(3)
C29 0.040(5) 0.049(4) 0.061(5) 0.006(4) 0.001(4) -0.006(3)
C30 0.041(5) 0.053(4) 0.070(5) 0.016(4) -0.006(4) -0.006(4)
C31 0.069(6) 0.072(5) 0.049(4) -0.001(4) 0.002(4) -0.021(5)
C32 0.061(6) 0.056(5) 0.065(5) 0.014(4) -0.011(4) -0.026(4)
C33 0.060(5) 0.047(4) 0.088(5) -0.002(5) 0.012(6) 0.006(3)
C34 0.088(8) 0.078(6) 0.067(5) -0.009(5) 0.001(5) -0.002(5)
C35 0.131(11) 0.045(5) 0.138(10) 0.000(6) 0.012(9) 0.019(5)
C36 0.189(15) 0.100(8) 0.070(6) -0.021(6) 0.007(8) -0.068(9)
C37 0.100(9) 0.136(10) 0.059(5) 0.010(6) -0.021(6) -0.074(8)
C38 0.090(11) 0.192(15) 0.134(10) -0.013(10) -0.043(9) -0.047(10)
C39 0.048(5) 0.057(4) 0.048(4) 0.004(3) 0.000(4) -0.010(4)
C40 0.062(7) 0.121(8) 0.068(6) 0.007(5) -0.012(5) -0.033(6)
C41 0.076(8) 0.166(11) 0.056(5) 0.014(6) 0.000(5) -0.039(8)
C42 0.057(7) 0.111(8) 0.075(6) 0.012(5) 0.015(5) -0.033(5)
C43 0.053(6) 0.054(4) 0.051(4) -0.001(4) -0.003(4) -0.006(4)
C44 0.079(10) 0.108(9) 0.212(16) -0.039(10) -0.015(9) 0.017(7)
Cl5 0.134(4) 0.290(7) 0.190(5) 0.066(5) -0.034(4) -0.036(4)
Cl6 0.146(6) 0.667(18) 0.250(7) -0.254(10) 0.006(5) -0.062(8)
Cl7 0.389(11) 0.117(3) 0.236(6) 0.036(4) 0.147(7) 0.065(5)
C45 0.057(6) 0.106(7) 0.089(6) -0.026(6) -0.010(6) 0.011(5)
Cl8 0.073(2) 0.117(2) 0.141(2) -0.0366(19) 0.0200(18) -0.0003(16)
Cl9 0.087(3) 0.184(3) 0.131(3) -0.010(2) -0.002(2) -0.045(2)
Cl10 0.146(4) 0.140(3) 0.312(7) -0.007(4) -0.054(4) 0.057(3)
O1 0.45(3) 0.102(7) 0.097(7) 0.006(6) -0.046(13) -0.016(13)
C46 0.155(15) 0.192(16) 0.040(6) -0.010(7) 0.015(7) 0.003(12)
O2 0.176(13) 0.247(13) 0.161(9) 0.028(9) -0.062(8) 0.066(10)
O3 0.29(2) 0.240(16) 0.133(9) 0.066(11) 0.024(13) 0.076(15)
C47 0.24(2) 0.092(9) 0.067(7) 0.035(6) 0.026(10) 0.027(11)
O4 0.42(3) 0.46(3) 0.148(12) -0.100(16) -0.077(16) -0.12(3)

loop_
_atom_type_symbol
_atom_type_description
_atom_type_scat_dispersion_real
_atom_type_scat_dispersion_imag
_atom_type_scat_source
C C 0.0033 0.0016 'International Tables Vol C Tables 4.2.6.8 and 6.1.1.4'
H H 0.0000 0.0000 'International Tables Vol C Tables 4.2.6.8 and 6.1.1.4'
N N 0.0061 0.0033 'International Tables Vol C Tables 4.2.6.8 and 6.1.1.4'
O O 0.0106 0.0060 'International Tables Vol C Tables 4.2.6.8 and 6.1.1.4'
Cl Cl 0.1484 0.1585 'International Tables Vol C Tables 4.2.6.8 and 6.1.1.4'
Zn Zn 0.2839 1.4301 'International Tables Vol C Tables 4.2.6.8 and 6.1.1.4'

loop_
_geom_angle_atom_site_label_1
_geom_angle_atom_site_label_2
_geom_angle_atom_site_label_3
_geom_angle
_geom_angle_site_symmetry_1
_geom_angle_site_symmetry_3
N3 Zn1 Cl2 127.3(2) . .
N3 Zn1 Cl1 115.9(2) . .
Cl2 Zn1 Cl1 116.79(11) . .
N3 Zn1 N4 73.9(2) . .
Cl2 Zn1 N4 101.96(17) . .
Cl1 Zn1 N4 95.24(15) . .
N3 Zn1 N2 73.2(2) . .
Cl2 Zn1 N2 95.90(15) . .
Cl1 Zn1 N2 101.23(15) . .
N4 Zn1 N2 146.9(2) . .
N5 Zn2 N1 103.0(3) 4_645 .
N5 Zn2 Cl4 109.8(2) 4_645 .
N1 Zn2 Cl4 108.8(2) . .
N5 Zn2 Cl3 106.43(19) 4_645 .
N1 Zn2 Cl3 104.4(2) . .
Cl4 Zn2 Cl3 122.65(12) . .
C5 N1 C1 119.8(7) . .
C5 N1 Zn2 116.8(5) . .
C1 N1 Zn2 123.4(6) . .
C19 N2 C9 123.8(6) . .
C19 N2 Zn1 111.9(4) . .
C9 N2 Zn1 124.4(5) . .
C20 N3 C24 117.7(6) . .
C20 N3 Zn1 121.7(5) . .
C24 N3 Zn1 120.3(5) . .
C25 N4 C27 122.3(6) . .
C25 N4 Zn1 112.0(5) . .
C27 N4 Zn1 125.6(4) . .
C42 N5 C43 118.6(7) . .
C42 N5 Zn2 120.7(6) . 4_654
C43 N5 Zn2 120.4(5) . 4_654
N1 C1 C2 123.3(8) . .
N1 C1 H1 118.4 . .
C2 C1 H1 118.4 . .
C3 C2 C1 116.1(8) . .
C3 C2 C6 120.0(7) . .
C1 C2 C6 123.8(8) . .
C2 C3 C4 120.3(9) . .
C2 C3 H3 119.8 . .
C4 C3 H3 119.8 . .
C5 C4 C3 117.8(10) . .
C5 C4 H4 121.1 . .
C3 C4 H4 121.1 . .
N1 C5 C4 122.5(9) . .
N1 C5 H5 118.7 . .
C4 C5 H5 118.7 . .
C11 C6 C7 117.1(7) . .
C11 C6 C2 118.7(7) . .
C7 C6 C2 124.1(7) . .
C8 C7 C6 121.9(7) . .
C8 C7 H7 119.0 . .
C6 C7 H7 119.0 . .
C7 C8 C9 119.6(7) . .
C7 C8 C12 119.2(6) . .
C9 C8 C12 121.2(7) . .
C10 C9 C8 120.0(6) . .
C10 C9 N2 118.0(6) . .
C8 C9 N2 121.9(6) . .
C11 C10 C9 118.4(6) . .
C11 C10 C15 118.5(7) . .
C9 C10 C15 123.1(6) . .
C10 C11 C6 122.6(7) . .
C10 C11 H11 118.7 . .
C6 C11 H11 118.7 . .
C14 C12 C13 109.1(8) . .
C14 C12 C8 112.6(8) . .
C13 C12 C8 107.9(8) . .
C14 C12 H12 109.1 . .
C13 C12 H12 109.1 . .
C8 C12 H12 109.1 . .
C12 C13 H13A 109.5 . .
C12 C13 H13B 109.5 . .
H13A C13 H13B 109.5 . .
C12 C13 H13C 109.5 . .
H13A C13 H13C 109.5 . .
H13B C13 H13C 109.5 . .
C12 C14 H14A 109.5 . .
C12 C14 H14B 109.5 . .
H14A C14 H14B 109.5 . .
C12 C14 H14C 109.5 . .
H14A C14 H14C 109.5 . .
H14B C14 H14C 109.5 . .
C17 C15 C16 110.3(8) . .
C17 C15 C10 114.1(9) . .
C16 C15 C10 111.0(7) . .
C17 C15 H15 107.0 . .
C16 C15 H15 107.0 . .
C10 C15 H15 107.0 . .
C15 C16 H16A 109.5 . .
C15 C16 H16B 109.5 . .
H16A C16 H16B 109.5 . .
C15 C16 H16C 109.5 . .
H16A C16 H16C 109.5 . .
H16B C16 H16C 109.5 . .
C15 C17 H17A 109.5 . .
C15 C17 H17B 109.5 . .
H17A C17 H17B 109.5 . .
C15 C17 H17C 109.5 . .
H17A C17 H17C 109.5 . .
H17B C17 H17C 109.5 . .
C19 C18 H18A 109.5 . .
C19 C18 H18B 109.5 . .
H18A C18 H18B 109.5 . .
C19 C18 H18C 109.5 . .
H18A C18 H18C 109.5 . .
H18B C18 H18C 109.5 . .
N2 C19 C20 118.2(6) . .
N2 C19 C18 123.8(7) . .
C20 C19 C18 117.9(7) . .
N3 C20 C21 123.1(7) . .
N3 C20 C19 114.8(7) . .
C21 C20 C19 122.0(7) . .
C22 C21 C20 118.4(8) . .
C22 C21 H21 120.8 . .
C20 C21 H21 120.8 . .
C21 C22 C23 118.8(9) . .
C21 C22 H22 120.6 . .
C23 C22 H22 120.6 . .
C24 C23 C22 119.7(8) . .
C24 C23 H23 120.2 . .
C22 C23 H23 120.2 . .
N3 C24 C23 121.8(7) . .
N3 C24 C25 114.9(7) . .
C23 C24 C25 123.3(7) . .
N4 C25 C24 118.2(6) . .
N4 C25 C26 125.6(8) . .
C24 C25 C26 116.2(7) . .
C25 C26 H26A 109.5 . .
C25 C26 H26B 109.5 . .
H26A C26 H26B 109.5 . .
C25 C26 H26C 109.5 . .
H26A C26 H26C 109.5 . .
H26B C26 H26C 109.5 . .
C28 C27 C32 120.1(7) . .
C28 C27 N4 121.5(7) . .
C32 C27 N4 118.4(7) . .
C29 C28 C27 117.6(7) . .
C29 C28 C33 119.8(7) . .
C27 C28 C33 122.6(7) . .
C30 C29 C28 122.4(7) . .
C30 C29 H29 118.8 . .
C28 C29 H29 118.8 . .
C31 C30 C29 117.6(8) . .
C31 C30 C39 121.7(7) . .
C29 C30 C39 120.7(7) . .
C32 C31 C30 123.8(8) . .
C32 C31 H31 118.1 . .
C30 C31 H31 118.1 . .
C31 C32 C27 118.3(7) . .
C31 C32 C37 122.1(8) . .
C27 C32 C37 119.5(9) . .
C34 C33 C28 114.2(7) . .
C34 C33 C35 109.5(8) . .
C28 C33 C35 110.1(8) . .
C34 C33 H33 107.6 . .
C28 C33 H33 107.6 . .
C35 C33 H33 107.6 . .
C33 C34 H34A 109.5 . .
C33 C34 H34B 109.5 . .
H34A C34 H34B 109.5 . .
C33 C34 H34C 109.5 . .
H34A C34 H34C 109.5 . .
H34B C34 H34C 109.5 . .
C33 C35 H35A 109.5 . .
C33 C35 H35B 109.5 . .
H35A C35 H35B 109.5 . .
C33 C35 H35C 109.5 . .
H35A C35 H35C 109.5 . .
H35B C35 H35C 109.5 . .
C37 C36 H36A 109.5 . .
C37 C36 H36B 109.5 . .
H36A C36 H36B 109.5 . .
C37 C36 H36C 109.5 . .
H36A C36 H36C 109.5 . .
H36B C36 H36C 109.5 . .
C38 C37 C32 110.7(10) . .
C38 C37 C36 109.6(10) . .
C32 C37 C36 112.0(11) . .
C38 C37 H37 108.1 . .
C32 C37 H37 108.1 . .
C36 C37 H37 108.1 . .
C37 C38 H38A 109.5 . .
C37 C38 H38B 109.5 . .
H38A C38 H38B 109.5 . .
C37 C38 H38C 109.5 . .
H38A C38 H38C 109.5 . .
H38B C38 H38C 109.5 . .
C43 C39 C40 115.0(7) . .
C43 C39 C30 121.6(7) . .
C40 C39 C30 123.4(7) . .
C41 C40 C39 120.4(9) . .
C41 C40 H40 119.8 . .
C39 C40 H40 119.8 . .
C42 C41 C40 120.5(9) . .
C42 C41 H41 119.8 . .
C40 C41 H41 119.8 . .
C41 C42 N5 121.6(8) . .
C41 C42 H42 119.2 . .
N5 C42 H42 119.2 . .
N5 C43 C39 123.9(7) . .
N5 C43 H43 118.1 . .
C39 C43 H43 118.1 . .
Cl7 C44 Cl6 114.8(10) . .
Cl7 C44 Cl5 109.2(8) . .
Cl6 C44 Cl5 108.5(10) . .
Cl7 C44 H44 108.0 . .
Cl6 C44 H44 108.0 . .
Cl5 C44 H44 108.0 . .
Cl10 C45 Cl8 111.1(7) . .
Cl10 C45 Cl9 111.4(6) . .
Cl8 C45 Cl9 108.5(5) . .
Cl10 C45 H45 108.6 . .
Cl8 C45 H45 108.6 . .
Cl9 C45 H45 108.6 . .
C46 O1 H1A 109.5 . .
O1 C46 H46A 109.5 . .
O1 C46 H46B 109.5 . .
H46A C46 H46B 109.5 . .
O1 C46 H46C 109.5 . .
H46A C46 H46C 109.5 . .
H46B C46 H46C 109.5 . .
C47 O3 H3A 109.5 . .
O3 C47 H47A 109.5 . .
O3 C47 H47B 109.5 . .
H47A C47 H47B 109.5 . .
O3 C47 H47C 109.5 . .
H47A C47 H47C 109.5 . .
H47B C47 H47C 109.5 . .

loop_
_geom_bond_atom_site_label_1
_geom_bond_atom_site_label_2
_geom_bond_distance
_geom_bond_site_symmetry_2
Zn1 N3 2.055(6) .
Zn1 Cl2 2.213(2) .
Zn1 Cl1 2.229(2) .
Zn1 N4 2.352(5) .
Zn1 N2 2.374(5) .
Zn2 N5 2.056(7) 4_645
Zn2 N1 2.066(6) .
Zn2 Cl4 2.208(3) .
Zn2 Cl3 2.230(3) .
N1 C5 1.312(13) .
N1 C1 1.345(10) .
N2 C19 1.267(9) .
N2 C9 1.418(9) .
N3 C20 1.349(9) .
N3 C24 1.359(9) .
N4 C25 1.261(10) .
N4 C27 1.422(9) .
N5 C42 1.340(11) .
N5 C43 1.341(10) .
N5 Zn2 2.056(7) 4_654
C1 C2 1.399(11) .
C1 H1 0.9300 .
C2 C3 1.390(13) .
C2 C6 1.463(11) .
C3 C4 1.418(13) .
C3 H3 0.9300 .
C4 C5 1.379(14) .
C4 H4 0.9300 .
C5 H5 0.9300 .
C6 C11 1.399(11) .
C6 C7 1.405(11) .
C7 C8 1.375(10) .
C7 H7 0.9300 .
C8 C9 1.407(9) .
C8 C12 1.556(11) .
C9 C10 1.403(10) .
C10 C11 1.391(10) .
C10 C15 1.533(10) .
C11 H11 0.9300 .
C12 C14 1.502(13) .
C12 C13 1.505(12) .
C12 H12 0.9800 .
C13 H13A 0.9600 .
C13 H13B 0.9600 .
C13 H13C 0.9600 .
C14 H14A 0.9600 .
C14 H14B 0.9600 .
C14 H14C 0.9600 .
C15 C17 1.476(14) .
C15 C16 1.496(15) .
C15 H15 0.9800 .
C16 H16A 0.9600 .
C16 H16B 0.9600 .
C16 H16C 0.9600 .
C17 H17A 0.9600 .
C17 H17B 0.9600 .
C17 H17C 0.9600 .
C18 C19 1.523(11) .
C18 H18A 0.9600 .
C18 H18B 0.9600 .
C18 H18C 0.9600 .
C19 C20 1.482(11) .
C20 C21 1.381(12) .
C21 C22 1.378(12) .
C21 H21 0.9300 .
C22 C23 1.391(14) .
C22 H22 0.9300 .
C23 C24 1.373(13) .
C23 H23 0.9300 .
C24 C25 1.487(11) .
C25 C26 1.522(11) .
C26 H26A 0.9600 .
C26 H26B 0.9600 .
C26 H26C 0.9600 .
C27 C28 1.414(10) .
C27 C32 1.416(12) .
C28 C29 1.388(10) .
C28 C33 1.505(12) .
C29 C30 1.387(11) .
C29 H29 0.9300 .
C30 C31 1.368(11) .
C30 C39 1.486(11) .
C31 C32 1.354(12) .
C31 H31 0.9300 .
C32 C37 1.521(12) .
C33 C34 1.489(14) .
C33 C35 1.567(11) .
C33 H33 0.9800 .
C34 H34A 0.9600 .
C34 H34B 0.9600 .
C34 H34C 0.9600 .
C35 H35A 0.9600 .
C35 H35B 0.9600 .
C35 H35C 0.9600 .
C36 C37 1.555(19) .
C36 H36A 0.9600 .
C36 H36B 0.9600 .
C36 H36C 0.9600 .
C37 C38 1.520(19) .
C37 H37 0.9800 .
C38 H38A 0.9600 .
C38 H38B 0.9600 .
C38 H38C 0.9600 .
C39 C43 1.387(11) .
C39 C40 1.402(12) .
C40 C41 1.368(14) .
C40 H40 0.9300 .
C41 C42 1.333(14) .
C41 H41 0.9300 .
C42 H42 0.9300 .
C43 H43 0.9300 .
C44 Cl7 1.689(15) .
C44 Cl6 1.708(16) .
C44 Cl5 1.710(18) .
C44 H44 0.9800 .
C45 Cl10 1.703(11) .
C45 Cl8 1.723(10) .
C45 Cl9 1.783(11) .
C45 H45 0.9800 .
O1 C46 1.333(15) .
O1 H1A 0.8200 .
C46 H46A 0.9600 .
C46 H46B 0.9600 .
C46 H46C 0.9600 .
O3 C47 1.49(2) .
O3 H3A 0.8200 .
C47 H47A 0.9600 .
C47 H47B 0.9600 .
C47 H47C 0.9600 .
